data_7215753
loop_
_publ_author_name
'Sankararaman, Sethuraman'
'V, Ramkumar'
'Sureshbabu, Beemineni'

_publ_section_title
;
 Substituent effect on the formation of helical to layered hydrogen bond
 network in hydroxyl and carboxyl substituted 1-aryl-1H-1,2,3-triazoles.
;
_journal_name_full CrystEngComm
_journal_paper_doi 10.1039/c4ce00738g
_journal_year 2014
_chemical_formula_moiety 'C15 H11 N3 O2'
_chemical_formula_sum 'C15 H11 N3 O2'
_chemical_formula_weight 265.27
_chemical_name_systematic
;

 ?

;
_space_group_IT_number 19
_symmetry_cell_setting orthorhombic
_symmetry_space_group_name_Hall 'P 2ac 2ab'
_symmetry_space_group_name_H-M 'P 21 21 21'
_atom_sites_solution_hydrogens geom
_atom_sites_solution_primary direct
_atom_sites_solution_secondary difmap
_audit_creation_method SHELXL-97
_cell_angle_alpha 90.00
_cell_angle_beta 90.00
_cell_angle_gamma 90.00
_cell_formula_units_Z 4
_cell_length_a 5.7364(2)
_cell_length_b 11.9294(5)
_cell_length_c 18.4660(9)
_cell_measurement_reflns_used 1396
_cell_measurement_temperature 298(2)
_cell_measurement_theta_max 22.35
_cell_measurement_theta_min 2.79
_cell_volume 1263.66(9)
_computing_cell_refinement 'APEXII/SAINT, Bruker,2004'
_computing_data_collection 'APEXII, Bruker,2004'
_computing_data_reduction 'SAINT PLUS/XPREP, Bruker,2004'
_computing_molecular_graphics 'ORTEP-3   (Farrugia, 1997)'
_computing_publication_material 'SHELXL-97  (Sheldrick, 2008)'
_computing_structure_refinement 'SHELXL-97  (Sheldrick, 2008)'
_computing_structure_solution 'SHELXS-97  (Sheldrick, 2008)'
_diffrn_ambient_temperature 298(2)
_diffrn_measured_fraction_theta_full 0.997
_diffrn_measured_fraction_theta_max 0.978
_diffrn_measurement_device_type 'Bruker ApexII CCD area detector'
_diffrn_measurement_method 'phi and omega scans'
_diffrn_radiation_monochromator graphite
_diffrn_radiation_source 'fine-focus sealed tube'
_diffrn_radiation_type MoK\a
_diffrn_radiation_wavelength 0.71073
_diffrn_reflns_av_R_equivalents 0.0240
_diffrn_reflns_av_sigmaI/netI 0.0501
_diffrn_reflns_limit_h_max 5
_diffrn_reflns_limit_h_min -7
_diffrn_reflns_limit_k_max 10
_diffrn_reflns_limit_k_min -15
_diffrn_reflns_limit_l_max 23
_diffrn_reflns_limit_l_min -15
_diffrn_reflns_number 5076
_diffrn_reflns_theta_full 25.00
_diffrn_reflns_theta_max 27.28
_diffrn_reflns_theta_min 2.03
_exptl_absorpt_coefficient_mu 0.096
_exptl_absorpt_correction_T_max 0.9943
_exptl_absorpt_correction_T_min 0.9857
_exptl_absorpt_correction_type multi-scan
_exptl_absorpt_process_details 'SADABS (Bruker, 2004)'
_exptl_crystal_colour colourless
_exptl_crystal_density_diffrn 1.394
_exptl_crystal_density_method 'not measured'
_exptl_crystal_description Square
_exptl_crystal_F_000 552
_exptl_crystal_size_max 0.15
_exptl_crystal_size_mid 0.10
_exptl_crystal_size_min 0.06
_refine_diff_density_max 0.147
_refine_diff_density_min -0.146
_refine_diff_density_rms 0.038
_refine_ls_abs_structure_details 'Flack H D (1983), Acta Cryst. A39, 876-881'
_refine_ls_abs_structure_Flack -0.3(18)
_refine_ls_extinction_method none
_refine_ls_goodness_of_fit_ref 1.043
_refine_ls_hydrogen_treatment mixed
_refine_ls_matrix_type full
_refine_ls_number_parameters 185
_refine_ls_number_reflns 2639
_refine_ls_number_restraints 0
_refine_ls_restrained_S_all 1.043
_refine_ls_R_factor_all 0.0765
_refine_ls_R_factor_gt 0.0476
_refine_ls_shift/su_max 0.000
_refine_ls_shift/su_mean 0.000
_refine_ls_structure_factor_coef Fsqd
_refine_ls_weighting_details 'calc w=1/[\s^2^(Fo^2^)+(0.0423P)^2^+0.0260P] where P=(Fo^2^+2Fc^2^)/3'
_refine_ls_weighting_scheme calc
_refine_ls_wR_factor_gt 0.0852
_refine_ls_wR_factor_ref 0.0973
_reflns_number_gt 1915
_reflns_number_total 2639
_reflns_threshold_expression >2sigma(I)
_cod_data_source_file c4ce00738g1.cif
_cod_data_source_block new
_cod_depositor_comments
;
The following automatic conversions were performed:

'_symmetry_cell_setting' value 'Orthorhombic' changed to
'orthorhombic' according to
/usr/data/users/saulius/crontab/automatic-downloads/rss-feeds/RSC/lib/dictionaries/cif_core.dic
dictionary named 'cif_core.dic' version 2.4.2 from 2011-04-26.

Automatic conversion script
Id: cif_fix_values 2281 2013-09-26 08:29:07Z andrius 
;
_cod_original_sg_symbol_H-M P2(1)2(1)2(1)
_cod_database_code 7215753

loop_
_symmetry_equiv_pos_as_xyz
'x, y, z'
'-x+1/2, -y, z+1/2'
'-x, y+1/2, -z+1/2'
'x+1/2, -y+1/2, -z'

loop_
_atom_site_label
_atom_site_type_symbol
_atom_site_fract_x
_atom_site_fract_y
_atom_site_fract_z
_atom_site_U_iso_or_equiv
_atom_site_adp_type
_atom_site_occupancy
_atom_site_symmetry_multiplicity
_atom_site_calc_flag
_atom_site_refinement_flags
C1 C 0.5297(4) 0.64328(19) 0.50306(12) 0.0427(6) Uani 1 1 d .
H1 H 0.6580 0.6769 0.5249 0.051 Uiso 1 1 calc R
C2 C 0.5220(4) 0.63318(19) 0.42850(12) 0.0466(6) Uani 1 1 d .
H2 H 0.6445 0.6606 0.4006 0.056 Uiso 1 1 calc R
C3 C 0.3358(4) 0.58323(19) 0.39540(12) 0.0457(6) Uani 1 1 d .
H3 H 0.3324 0.5755 0.3453 0.055 Uiso 1 1 calc R
C4 C 0.1535(5) 0.5446(2) 0.43689(12) 0.0492(6) Uani 1 1 d .
H4 H 0.0256 0.5114 0.4146 0.059 Uiso 1 1 calc R
C5 C 0.1590(4) 0.55471(19) 0.51168(12) 0.0431(6) Uani 1 1 d .
H5 H 0.0348 0.5283 0.5392 0.052 Uiso 1 1 calc R
C6 C 0.3480(4) 0.60386(17) 0.54566(11) 0.0319(5) Uani 1 1 d .
C7 C 0.3568(4) 0.61500(17) 0.62522(11) 0.0322(5) Uani 1 1 d .
C8 C 0.5142(4) 0.67187(18) 0.66722(11) 0.0363(5) Uani 1 1 d .
H8 H 0.6433 0.7123 0.6516 0.044 Uiso 1 1 calc R
C9 C 0.5452(4) 0.69813(18) 0.80173(11) 0.0325(5) Uani 1 1 d .
C10 C 0.7375(4) 0.64203(19) 0.82789(12) 0.0413(6) Uani 1 1 d .
H10 H 0.7995 0.5816 0.8025 0.050 Uiso 1 1 calc R
C11 C 0.8375(4) 0.6767(2) 0.89245(12) 0.0467(6) Uani 1 1 d .
H11 H 0.9691 0.6404 0.9101 0.056 Uiso 1 1 calc R
C12 C 0.7426(4) 0.76466(19) 0.93032(12) 0.0438(6) Uani 1 1 d .
H12 H 0.8078 0.7864 0.9742 0.053 Uiso 1 1 calc R
C13 C 0.5516(4) 0.82067(18) 0.90354(11) 0.0385(5) Uani 1 1 d .
H13 H 0.4900 0.8804 0.9297 0.046 Uiso 1 1 calc R
C14 C 0.4485(4) 0.79008(16) 0.83828(11) 0.0315(5) Uani 1 1 d .
C15 C 0.2533(4) 0.85768(19) 0.80793(11) 0.0382(5) Uani 1 1 d .
N1 N 0.1993(3) 0.56827(16) 0.67055(10) 0.0439(5) Uani 1 1 d .
N2 N 0.2507(3) 0.59314(16) 0.73814(9) 0.0453(5) Uani 1 1 d .
N3 N 0.4426(3) 0.65687(14) 0.73564(9) 0.0330(4) Uani 1 1 d .
O1 O 0.1631(3) 0.92580(16) 0.85662(9) 0.0547(5) Uani 1 1 d .
O2 O 0.1887(4) 0.85527(17) 0.74663(9) 0.0818(7) Uani 1 1 d .
H1O H 0.027(6) 0.974(3) 0.8382(16) 0.119(12) Uiso 1 1 d .

loop_
_atom_site_aniso_label
_atom_site_aniso_U_11
_atom_site_aniso_U_22
_atom_site_aniso_U_33
_atom_site_aniso_U_23
_atom_site_aniso_U_13
_atom_site_aniso_U_12
C1 0.0426(13) 0.0439(13) 0.0417(13) -0.0011(12) 0.0016(11) -0.0076(13)
C2 0.0531(15) 0.0472(14) 0.0394(13) 0.0015(12) 0.0098(13) -0.0012(13)
C3 0.0642(16) 0.0429(14) 0.0302(11) -0.0034(11) -0.0003(13) 0.0077(14)
C4 0.0521(14) 0.0550(16) 0.0405(13) -0.0050(13) -0.0123(13) -0.0053(14)
C5 0.0432(13) 0.0466(14) 0.0395(12) 0.0001(12) 0.0020(12) -0.0056(12)
C6 0.0369(11) 0.0264(11) 0.0323(11) -0.0005(10) 0.0032(10) 0.0035(11)
C7 0.0334(11) 0.0280(11) 0.0352(11) 0.0000(10) 0.0046(11) -0.0012(10)
C8 0.0351(12) 0.0380(12) 0.0356(11) 0.0007(11) 0.0045(11) -0.0083(11)
C9 0.0348(12) 0.0325(11) 0.0301(11) -0.0012(10) 0.0032(10) -0.0042(11)
C10 0.0368(12) 0.0374(12) 0.0497(13) -0.0068(12) 0.0021(12) 0.0018(12)
C11 0.0381(12) 0.0464(14) 0.0556(14) 0.0030(13) -0.0128(13) 0.0051(12)
C12 0.0482(13) 0.0431(13) 0.0401(12) -0.0017(11) -0.0122(12) -0.0035(14)
C13 0.0453(13) 0.0354(12) 0.0346(12) -0.0031(11) 0.0005(12) 0.0012(12)
C14 0.0357(11) 0.0284(11) 0.0304(11) 0.0052(10) 0.0028(10) 0.0000(10)
C15 0.0424(13) 0.0387(13) 0.0334(12) 0.0023(11) 0.0019(11) 0.0025(12)
N1 0.0415(12) 0.0547(12) 0.0354(10) -0.0040(10) 0.0029(9) -0.0180(10)
N2 0.0429(11) 0.0563(12) 0.0368(10) -0.0032(10) 0.0069(10) -0.0187(11)
N3 0.0340(10) 0.0343(10) 0.0309(9) -0.0030(9) 0.0045(8) -0.0045(9)
O1 0.0544(11) 0.0651(12) 0.0447(10) -0.0107(9) -0.0038(9) 0.0252(10)
O2 0.1098(17) 0.0966(15) 0.0389(9) -0.0094(10) -0.0240(11) 0.0585(15)

loop_
_atom_type_symbol
_atom_type_description
_atom_type_scat_dispersion_real
_atom_type_scat_dispersion_imag
_atom_type_scat_source
C C 0.0033 0.0016 'International Tables Vol C Tables 4.2.6.8 and 6.1.1.4'
H H 0.0000 0.0000 'International Tables Vol C Tables 4.2.6.8 and 6.1.1.4'
N N 0.0061 0.0033 'International Tables Vol C Tables 4.2.6.8 and 6.1.1.4'
O O 0.0106 0.0060 'International Tables Vol C Tables 4.2.6.8 and 6.1.1.4'

loop_
_geom_angle_atom_site_label_1
_geom_angle_atom_site_label_2
_geom_angle_atom_site_label_3
_geom_angle
C2 C1 C6 120.7(2)
C2 C1 H1 119.6
C6 C1 H1 119.6
C3 C2 C1 120.5(2)
C3 C2 H2 119.7
C1 C2 H2 119.7
C2 C3 C4 119.4(2)
C2 C3 H3 120.3
C4 C3 H3 120.3
C3 C4 C5 120.5(2)
C3 C4 H4 119.7
C5 C4 H4 119.7
C6 C5 C4 120.4(2)
C6 C5 H5 119.8
C4 C5 H5 119.8
C5 C6 C1 118.35(19)
C5 C6 C7 121.1(2)
C1 C6 C7 120.5(2)
N1 C7 C8 107.11(17)
N1 C7 C6 123.8(2)
C8 C7 C6 129.1(2)
N3 C8 C7 105.40(19)
N3 C8 H8 127.3
C7 C8 H8 127.3
C10 C9 C14 121.86(19)
C10 C9 N3 117.25(19)
C14 C9 N3 120.88(19)
C9 C10 C11 119.2(2)
C9 C10 H10 120.4
C11 C10 H10 120.4
C12 C11 C10 120.1(2)
C12 C11 H11 119.9
C10 C11 H11 119.9
C11 C12 C13 120.3(2)
C11 C12 H12 119.9
C13 C12 H12 119.9
C12 C13 C14 121.5(2)
C12 C13 H13 119.2
C14 C13 H13 119.2
C13 C14 C9 117.00(19)
C13 C14 C15 120.23(19)
C9 C14 C15 122.67(18)
O2 C15 O1 122.8(2)
O2 C15 C14 125.3(2)
O1 C15 C14 111.86(18)
N2 N1 C7 110.13(18)
N1 N2 N3 106.24(17)
N2 N3 C8 111.12(17)
N2 N3 C9 120.03(17)
C8 N3 C9 128.85(18)
C15 O1 H1O 114.6(17)

loop_
_geom_bond_atom_site_label_1
_geom_bond_atom_site_label_2
_geom_bond_distance
C1 C2 1.383(3)
C1 C6 1.388(3)
C1 H1 0.9300
C2 C3 1.368(3)
C2 H2 0.9300
C3 C4 1.375(3)
C3 H3 0.9300
C4 C5 1.387(3)
C4 H4 0.9300
C5 C6 1.383(3)
C5 H5 0.9300
C6 C7 1.476(3)
C7 N1 1.352(3)
C7 C8 1.370(3)
C8 N3 1.341(2)
C8 H8 0.9300
C9 C10 1.378(3)
C9 C14 1.402(3)
C9 N3 1.441(2)
C10 C11 1.386(3)
C10 H10 0.9300
C11 C12 1.373(3)
C11 H11 0.9300
C12 C13 1.375(3)
C12 H12 0.9300
C13 C14 1.391(3)
C13 H13 0.9300
C14 C15 1.489(3)
C15 O2 1.191(2)
C15 O1 1.318(3)
N1 N2 1.316(2)
N2 N3 1.339(2)
O1 H1O 1.02(4)

loop_
_geom_hbond_atom_site_label_D
_geom_hbond_atom_site_label_H
_geom_hbond_atom_site_label_A
_geom_hbond_distance_DH
_geom_hbond_distance_HA
_geom_hbond_distance_DA
_geom_hbond_angle_DHA
_geom_hbond_site_symmetry_A
O1 H1O N2 1.02(4) 2.56(3) 3.561(3) 165(2) 3_556
O1 H1O N1 1.02(4) 1.73(4) 2.732(3) 165(3) 3_556

loop_
_geom_torsion_atom_site_label_1
_geom_torsion_atom_site_label_2
_geom_torsion_atom_site_label_3
_geom_torsion_atom_site_label_4
_geom_torsion
C6 C1 C2 C3 -0.5(4)
C1 C2 C3 C4 1.1(4)
C2 C3 C4 C5 -0.8(4)
C3 C4 C5 C6 0.0(4)
C4 C5 C6 C1 0.5(3)
C4 C5 C6 C7 -179.8(2)
C2 C1 C6 C5 -0.3(3)
C2 C1 C6 C7 -179.9(2)
C5 C6 C7 N1 7.7(3)
C1 C6 C7 N1 -172.7(2)
C5 C6 C7 C8 -171.7(2)
C1 C6 C7 C8 7.9(4)
N1 C7 C8 N3 -0.3(2)
C6 C7 C8 N3 179.2(2)
C14 C9 C10 C11 0.5(3)
N3 C9 C10 C11 -178.07(19)
C9 C10 C11 C12 1.2(3)
C10 C11 C12 C13 -1.7(4)
C11 C12 C13 C14 0.4(3)
C12 C13 C14 C9 1.3(3)
C12 C13 C14 C15 -175.33(19)
C10 C9 C14 C13 -1.7(3)
N3 C9 C14 C13 176.81(19)
C10 C9 C14 C15 174.8(2)
N3 C9 C14 C15 -6.7(3)
C13 C14 C15 O2 162.0(3)
C9 C14 C15 O2 -14.4(4)
C13 C14 C15 O1 -15.3(3)
C9 C14 C15 O1 168.3(2)
C8 C7 N1 N2 0.0(2)
C6 C7 N1 N2 -179.5(2)
C7 N1 N2 N3 0.3(2)
N1 N2 N3 C8 -0.5(2)
N1 N2 N3 C9 -179.77(19)
C7 C8 N3 N2 0.5(2)
C7 C8 N3 C9 179.69(19)
C10 C9 N3 N2 100.6(2)
C14 C9 N3 N2 -78.0(2)
C10 C9 N3 C8 -78.6(3)
C14 C9 N3 C8 102.8(3)
